data_4507228
loop_
_publ_author_name
'Nickerl, Georg'
'Notzon, Andreas'
'Heitbaum, Maja'
'Senkovska, Irena'
'Glorius, Frank'
'Kaskel, Stefan'

_publ_section_title
;
 Selective Adsorption Properties of Cationic Metal--Organic Frameworks
 Based on Imidazolic Linker
;
_journal_issue 1
_journal_name_full 'Crystal Growth &amp; Design'
_journal_page_first 198
_journal_paper_doi 10.1021/cg301347t
_journal_volume 13
_journal_year 2013
_chemical_formula_moiety 'C105 H95 N10 O20 Zn4'
_chemical_formula_sum 'C105 H95 N10 O20 Zn4'
_chemical_formula_weight 2078.39
_chemical_name_systematic
;
 ?
;
_space_group_IT_number 13
_space_group_name_Hall '-P 2yac'
_symmetry_cell_setting monoclinic
_symmetry_space_group_name_Hall '-P 2yac'
_symmetry_space_group_name_H-M 'P 1 2/n 1'
_atom_sites_solution_hydrogens geom
_atom_sites_solution_primary direct
_atom_sites_solution_secondary difmap
_audit_creation_method SHELXL-97
_cell_angle_alpha 90.00
_cell_angle_beta 90.46(3)
_cell_angle_gamma 90.00
_cell_formula_units_Z 2
_cell_length_a 12.036(2)
_cell_length_b 16.838(3)
_cell_length_c 40.383(8)
_cell_measurement_temperature 293(2)
_cell_volume 8184(3)
_computing_cell_refinement 'IPDS software'
_computing_data_collection 'IPDS software'
_computing_data_reduction 'IPDS software '
_computing_molecular_graphics 'Diamond 3.1'
_computing_publication_material WinGX
_computing_structure_refinement 'SHELXL-97 (Sheldrick, 1997)'
_computing_structure_solution 'SHELXS-97 (Sheldrick, 1997)'
_diffrn_ambient_temperature 293(2)
_diffrn_measured_fraction_theta_full 0.949
_diffrn_measured_fraction_theta_max 0.949
_diffrn_measurement_device_type 'STOE IPDS I'
_diffrn_measurement_method \f
_diffrn_radiation_monochromator graphite
_diffrn_radiation_source 'fine-focus sealed tube'
_diffrn_radiation_type MoK\a
_diffrn_radiation_wavelength 0.71073
_diffrn_reflns_av_R_equivalents 0.0859
_diffrn_reflns_av_sigmaI/netI 0.0844
_diffrn_reflns_limit_h_max 11
_diffrn_reflns_limit_h_min -11
_diffrn_reflns_limit_k_max 16
_diffrn_reflns_limit_k_min 0
_diffrn_reflns_limit_l_max 40
_diffrn_reflns_limit_l_min 0
_diffrn_reflns_number 8101
_diffrn_reflns_theta_full 20.79
_diffrn_reflns_theta_max 20.79
_diffrn_reflns_theta_min 1.57
_exptl_absorpt_coefficient_mu 0.624
_exptl_absorpt_correction_type none
_exptl_crystal_colour colorless
_exptl_crystal_density_diffrn 0.843
_exptl_crystal_density_method 'not measured'
_exptl_crystal_F_000 2150
_platon_squeeze_details
;
;
_refine_diff_density_max 0.275
_refine_diff_density_min -0.254
_refine_diff_density_rms 0.056
_refine_ls_extinction_method none
_refine_ls_goodness_of_fit_ref 0.991
_refine_ls_hydrogen_treatment constr
_refine_ls_matrix_type full
_refine_ls_number_parameters 627
_refine_ls_number_reflns 8101
_refine_ls_number_restraints 0
_refine_ls_restrained_S_all 0.991
_refine_ls_R_factor_all 0.0744
_refine_ls_R_factor_gt 0.0483
_refine_ls_shift/su_max 0.022
_refine_ls_shift/su_mean 0.058
_refine_ls_structure_factor_coef Fsqd
_refine_ls_weighting_details 'calc w=1/[\s^2^(Fo^2^)+(0.0480P)^2^] where P=(Fo^2^+2Fc^2^)/3'
_refine_ls_weighting_scheme calc
_refine_ls_wR_factor_gt 0.1097
_refine_ls_wR_factor_ref 0.1139
_reflns_number_gt 4437
_reflns_number_total 8101
_reflns_threshold_expression >2sigma(I)
_cod_data_source_file cg301347t_si_001.cif
_cod_data_source_block squeezed
_cod_original_sg_symbol_H-M 'P 2/n'
_cod_database_code 4507228

loop_
_symmetry_equiv_pos_as_xyz
'x, y, z'
'-x+1/2, y, -z+1/2'
'-x, -y, -z'
'x-1/2, -y, z-1/2'

loop_
_atom_site_label
_atom_site_type_symbol
_atom_site_fract_x
_atom_site_fract_y
_atom_site_fract_z
_atom_site_U_iso_or_equiv
_atom_site_adp_type
_atom_site_occupancy
_atom_site_symmetry_multiplicity
_atom_site_calc_flag
_atom_site_refinement_flags
Zn1 Zn 0.42320(6) 0.58115(4) 0.171786(14) 0.0511(2) Uani 1 1 d .
Zn2 Zn 0.27242(6) 0.58586(4) 0.100398(15) 0.0546(2) Uani 1 1 d .
C1 C 0.1777(6) 0.6273(3) 0.16284(16) 0.0577(17) Uani 1 1 d .
O2 O 0.2703(4) 0.6206(2) 0.17713(10) 0.0746(13) Uani 1 1 d .
O1 O 0.1615(4) 0.6040(3) 0.13361(11) 0.0828(14) Uani 1 1 d .
C2 C 0.0865(6) 0.6620(3) 0.18103(14) 0.0543(16) Uani 1 1 d .
C3 C -0.0179(6) 0.6693(3) 0.16735(15) 0.0641(17) Uani 1 1 d .
H3 H -0.0288 0.6519 0.1457 0.077 Uiso 1 1 calc R
C4 C -0.1081(6) 0.7012(4) 0.18401(17) 0.0657(19) Uani 1 1 d .
C5 C -0.0837(6) 0.7276(3) 0.21600(16) 0.0598(17) Uani 1 1 d .
C6 C 0.0192(6) 0.7255(3) 0.23190(15) 0.0573(17) Uani 1 1 d .
C7 C 0.1029(6) 0.6913(3) 0.21373(15) 0.0607(17) Uani 1 1 d .
H7 H 0.1732 0.6873 0.2233 0.073 Uiso 1 1 calc R
C8 C -0.2212(6) 0.7061(4) 0.1686(2) 0.106(3) Uani 1 1 d .
H8A H -0.2191 0.6845 0.1466 0.158 Uiso 1 1 calc R
H8B H -0.2444 0.7605 0.1677 0.158 Uiso 1 1 calc R
H8C H -0.2727 0.6762 0.1817 0.158 Uiso 1 1 calc R
C9 C 0.0396(6) 0.7554(4) 0.26641(15) 0.083(2) Uani 1 1 d .
H9A H 0.1163 0.7478 0.2722 0.125 Uiso 1 1 calc R
H9B H -0.0063 0.7265 0.2816 0.125 Uiso 1 1 calc R
H9C H 0.0217 0.8109 0.2675 0.125 Uiso 1 1 calc R
C10 C -0.2500 0.7135(5) 0.2500 0.069(3) Uani 1 2 d S
H10 H -0.2500 0.6582 0.2500 0.083 Uiso 1 2 calc SR
C11 C -0.2032(6) 0.8369(4) 0.2404(2) 0.101(3) Uani 1 1 d .
H11 H -0.1656 0.8813 0.2326 0.121 Uiso 1 1 calc R
N1 N -0.1756(4) 0.7590(3) 0.23493(12) 0.0660(14) Uani 1 1 d .
C12 C 0.4133(6) 0.4531(3) 0.12028(17) 0.0546(17) Uani 1 1 d .
O4 O 0.4531(4) 0.4868(2) 0.14583(11) 0.0685(13) Uani 1 1 d .
O3 O 0.3426(4) 0.4824(2) 0.10117(10) 0.0669(12) Uani 1 1 d .
C13 C 0.4616(5) 0.3734(3) 0.11179(15) 0.0538(17) Uani 1 1 d .
C14 C 0.5688(6) 0.2578(4) 0.1273(2) 0.085(2) Uani 1 1 d .
C14A C 0.5281(6) 0.3335(4) 0.13409(17) 0.074(2) Uani 1 1 d .
H14A H 0.5462 0.3576 0.1541 0.089 Uiso 1 1 calc R
C15 C 0.5357(6) 0.2261(3) 0.0976(2) 0.080(2) Uani 1 1 d .
C16 C 0.4730(7) 0.2627(4) 0.07348(18) 0.082(2) Uani 1 1 d .
C17 C 0.4328(6) 0.3378(3) 0.08235(17) 0.077(2) Uani 1 1 d .
H17 H 0.3852 0.3644 0.0679 0.092 Uiso 1 1 calc R
C18 C 0.6412(7) 0.2162(4) 0.1530(2) 0.132(3) Uani 1 1 d .
H18A H 0.6526 0.2508 0.1716 0.198 Uiso 1 1 calc R
H18B H 0.7116 0.2032 0.1434 0.198 Uiso 1 1 calc R
H18C H 0.6051 0.1685 0.1602 0.198 Uiso 1 1 calc R
C19 C 0.4433(8) 0.2224(4) 0.04150(19) 0.143(4) Uani 1 1 d .
H19A H 0.4761 0.1705 0.0410 0.215 Uiso 1 1 calc R
H19B H 0.4707 0.2532 0.0233 0.215 Uiso 1 1 calc R
H19C H 0.3640 0.2178 0.0397 0.215 Uiso 1 1 calc R
C20 C 0.5234(6) 0.0782(5) 0.10099(17) 0.089(2) Uani 1 1 d .
H20 H 0.4572 0.0775 0.1127 0.107 Uiso 1 1 calc R
C21 C 0.6722(9) 0.1220(5) 0.0743(3) 0.156(5) Uani 1 1 d .
H21 H 0.7259 0.1549 0.0652 0.187 Uiso 1 1 calc R
C22 C 0.6703(9) 0.0418(5) 0.0752(3) 0.149(4) Uani 1 1 d .
H22 H 0.7232 0.0093 0.0654 0.179 Uiso 1 1 calc R
C23 C 0.5561(6) -0.0661(3) 0.0998(2) 0.081(2) Uani 1 1 d .
C24 C 0.5790(6) -0.0936(4) 0.13102(19) 0.081(2) Uani 1 1 d .
C25 C 0.5469(6) -0.1700(4) 0.13756(18) 0.080(2) Uani 1 1 d .
H25 H 0.5621 -0.1910 0.1584 0.096 Uiso 1 1 calc R
C26 C 0.4932(6) -0.2171(3) 0.11475(17) 0.0618(18) Uani 1 1 d .
C27 C 0.4738(7) -0.1859(4) 0.08357(18) 0.092(3) Uani 1 1 d .
H27 H 0.4376 -0.2170 0.0678 0.110 Uiso 1 1 calc R
C28 C 0.5062(8) -0.1104(4) 0.07515(19) 0.102(3) Uani 1 1 d .
C29 C 0.6305(8) -0.0425(4) 0.1574(2) 0.158(4) Uani 1 1 d .
H29A H 0.6393 -0.0729 0.1774 0.236 Uiso 1 1 calc R
H29B H 0.5833 0.0023 0.1616 0.236 Uiso 1 1 calc R
H29C H 0.7018 -0.0242 0.1502 0.236 Uiso 1 1 calc R
C30 C 0.4883(9) -0.0782(4) 0.04009(19) 0.156(4) Uani 1 1 d .
H30A H 0.5160 -0.0248 0.0389 0.234 Uiso 1 1 calc R
H30B H 0.4104 -0.0785 0.0348 0.234 Uiso 1 1 calc R
H30C H 0.5272 -0.1110 0.0246 0.234 Uiso 1 1 calc R
O6 O 0.4870(3) 0.6729(2) 0.15112(11) 0.0676(12) Uani 1 1 d .
O5 O 0.3869(4) 0.6681(2) 0.10418(10) 0.0782(14) Uani 1 1 d .
C30A C 0.4527(6) 0.7020(3) 0.12394(17) 0.0594(18) Uani 1 1 d .
N4 N 0.5771(6) 0.1435(3) 0.09002(17) 0.093(2) Uani 1 1 d .
N5 N 0.5827(7) 0.0153(3) 0.09196(18) 0.092(2) Uani 1 1 d .
C31 C 0.5232(8) 0.5459(4) 0.23180(16) 0.065(2) Uani 1 1 d .
C32 C 0.5207(6) 0.5088(3) 0.26614(14) 0.0601(17) Uani 1 1 d .
C33 C 0.4244(6) 0.4803(3) 0.27868(15) 0.0584(17) Uani 1 1 d .
H33 H 0.3595 0.4853 0.2662 0.070 Uiso 1 1 calc R
C34 C 0.4192(6) 0.4442(3) 0.30919(14) 0.0584(18) Uani 1 1 d .
C35 C 0.5184(7) 0.4394(3) 0.32701(13) 0.0574(18) Uani 1 1 d .
C36 C 0.6172(7) 0.4682(4) 0.31569(15) 0.0678(19) Uani 1 1 d .
C37 C 0.6186(6) 0.5043(3) 0.28495(15) 0.0633(17) Uani 1 1 d .
H37 H 0.6843 0.5256 0.2768 0.076 Uiso 1 1 calc R
C38 C 0.3118(6) 0.4109(4) 0.32209(15) 0.083(2) Uani 1 1 d .
H38A H 0.2537 0.4195 0.3061 0.124 Uiso 1 1 calc R
H38B H 0.2931 0.4371 0.3424 0.124 Uiso 1 1 calc R
H38C H 0.3201 0.3550 0.3260 0.124 Uiso 1 1 calc R
C39 C 0.7251(6) 0.4628(4) 0.33481(16) 0.098(3) Uani 1 1 d .
H39A H 0.7833 0.4872 0.3223 0.147 Uiso 1 1 calc R
H39B H 0.7431 0.4081 0.3387 0.147 Uiso 1 1 calc R
H39C H 0.7175 0.4898 0.3556 0.147 Uiso 1 1 calc R
C40 C 0.5245(5) 0.4310(3) 0.38824(16) 0.0619(18) Uani 1 1 d .
H40 H 0.5248 0.4852 0.3927 0.074 Uiso 1 1 calc R
C41 C 0.5245(7) 0.3176(4) 0.36173(18) 0.103(3) Uani 1 1 d .
H41 H 0.5240 0.2800 0.3448 0.124 Uiso 1 1 calc R
C42 C 0.5319(7) 0.3035(4) 0.39402(19) 0.103(3) Uani 1 1 d .
H42 H 0.5371 0.2536 0.4038 0.124 Uiso 1 1 calc R
C43 C 0.5532(7) 0.3850(3) 0.44589(14) 0.0638(19) Uani 1 1 d .
C44 C 0.4659(6) 0.3853(3) 0.46730(16) 0.0647(18) Uani 1 1 d .
C45 C 0.4930(6) 0.3955(3) 0.50097(14) 0.0734(19) Uani 1 1 d .
H45 H 0.4364 0.3978 0.5165 0.088 Uiso 1 1 calc R
C46 C 0.0997(7) 0.5978(3) 0.01112(16) 0.0648(18) Uani 1 1 d .
C47 C 0.1860(6) 0.6026(3) -0.01182(16) 0.074(2) Uani 1 1 d .
H47 H 0.2594 0.6012 -0.0045 0.089 Uiso 1 1 calc R
C48 C 0.6633(7) 0.3907(4) 0.45475(16) 0.082(2) Uani 1 1 d .
C49 C 0.3440(6) 0.3748(4) 0.45627(16) 0.099(2) Uani 1 1 d .
H49A H 0.2967 0.3770 0.4753 0.149 Uiso 1 1 calc R
H49B H 0.3352 0.3243 0.4455 0.149 Uiso 1 1 calc R
H49C H 0.3240 0.4164 0.4411 0.149 Uiso 1 1 calc R
C50 C 0.7568(7) 0.3880(5) 0.43023(18) 0.135(3) Uani 1 1 d .
H50A H 0.8265 0.3935 0.4417 0.203 Uiso 1 1 calc R
H50B H 0.7483 0.4306 0.4146 0.203 Uiso 1 1 calc R
H50C H 0.7552 0.3381 0.4187 0.203 Uiso 1 1 calc R
C51 C 0.1230(9) 0.5880(4) 0.04766(17) 0.082(2) Uani 1 1 d .
N2 N 0.5178(4) 0.3986(3) 0.35821(12) 0.0632(14) Uani 1 1 d .
N3 N 0.5308(5) 0.3741(3) 0.41064(12) 0.0674(15) Uani 1 1 d .
O8 O 0.6116(5) 0.5760(3) 0.22134(10) 0.0800(13) Uani 1 1 d .
O9 O 0.2288(5) 0.5963(3) 0.05536(10) 0.0885(15) Uani 1 1 d .
O7 O 0.4334(4) 0.5431(2) 0.21550(10) 0.0738(13) Uani 1 1 d .
O10 O 0.0493(5) 0.5735(3) 0.06753(12) 0.111(2) Uani 1 1 d .

loop_
_atom_site_aniso_label
_atom_site_aniso_U_11
_atom_site_aniso_U_22
_atom_site_aniso_U_33
_atom_site_aniso_U_23
_atom_site_aniso_U_13
_atom_site_aniso_U_12
Zn1 0.0529(5) 0.0632(4) 0.0370(4) 0.0036(3) -0.0087(3) 0.0032(4)
Zn2 0.0585(6) 0.0676(4) 0.0377(4) -0.0007(4) -0.0092(3) 0.0051(4)
C1 0.053(6) 0.081(4) 0.040(4) 0.011(3) 0.007(4) 0.015(4)
O2 0.053(4) 0.119(3) 0.052(3) -0.007(2) -0.006(2) 0.026(2)
O1 0.068(4) 0.135(4) 0.045(3) -0.023(3) 0.003(2) 0.019(3)
C2 0.043(5) 0.080(4) 0.039(4) 0.007(3) -0.001(4) -0.003(3)
C3 0.054(6) 0.087(5) 0.051(4) 0.000(3) -0.004(4) 0.000(4)
C4 0.063(6) 0.082(4) 0.051(5) 0.011(4) -0.011(4) 0.004(4)
C5 0.053(6) 0.063(4) 0.063(5) 0.012(3) 0.016(4) 0.009(3)
C6 0.044(5) 0.070(4) 0.059(5) 0.001(3) 0.001(4) 0.001(3)
C7 0.050(5) 0.078(4) 0.054(5) 0.005(3) -0.008(4) -0.001(3)
C8 0.052(6) 0.145(7) 0.120(7) -0.005(5) -0.024(5) 0.016(4)
C9 0.090(6) 0.104(5) 0.056(5) -0.023(4) 0.009(4) -0.004(4)
C10 0.084(9) 0.069(6) 0.055(6) 0.000 0.009(6) 0.000
C11 0.094(8) 0.064(4) 0.144(8) 0.002(4) 0.054(5) -0.003(4)
N1 0.047(4) 0.075(4) 0.076(4) 0.007(3) 0.020(3) 0.003(3)
C12 0.058(6) 0.045(4) 0.061(5) 0.009(3) 0.016(4) -0.005(3)
O4 0.080(4) 0.057(2) 0.067(3) -0.004(2) -0.016(3) 0.014(2)
O3 0.073(4) 0.062(3) 0.065(3) -0.003(2) -0.020(3) 0.014(2)
C13 0.060(5) 0.063(4) 0.039(4) 0.011(3) -0.006(3) -0.004(3)
C14 0.095(7) 0.058(5) 0.101(6) 0.011(4) -0.027(5) 0.011(4)
C14A 0.068(6) 0.068(5) 0.087(5) 0.001(4) -0.017(4) -0.006(4)
C15 0.080(6) 0.040(4) 0.118(7) 0.003(4) -0.003(5) -0.005(4)
C16 0.099(7) 0.063(5) 0.083(6) -0.011(4) -0.002(5) 0.005(4)
C17 0.090(6) 0.059(4) 0.080(5) -0.003(4) -0.022(4) 0.009(4)
C18 0.133(9) 0.093(6) 0.169(9) 0.008(5) -0.048(7) 0.025(5)
C19 0.230(12) 0.111(6) 0.088(6) -0.048(5) -0.046(7) 0.036(6)
C20 0.092(6) 0.063(5) 0.113(6) 0.015(5) -0.008(4) -0.011(6)
C21 0.119(10) 0.076(7) 0.275(14) -0.009(7) 0.102(9) 0.017(6)
C22 0.157(12) 0.055(6) 0.236(12) -0.030(6) 0.067(10) 0.013(6)
C23 0.080(6) 0.044(5) 0.120(7) 0.003(4) 0.006(5) 0.006(3)
C24 0.085(6) 0.067(5) 0.090(6) 0.003(4) -0.011(4) -0.013(4)
C25 0.094(6) 0.050(4) 0.095(6) 0.014(4) -0.040(5) -0.001(4)
C26 0.068(5) 0.058(4) 0.060(5) -0.001(4) -0.002(4) 0.007(3)
C27 0.148(8) 0.059(4) 0.068(5) -0.004(4) -0.019(5) -0.015(4)
C28 0.173(9) 0.056(5) 0.078(6) 0.016(4) -0.004(5) -0.023(5)
C29 0.192(11) 0.098(6) 0.182(10) 0.010(6) -0.093(9) -0.049(6)
C30 0.281(13) 0.093(5) 0.094(7) 0.021(5) -0.017(7) -0.037(7)
O6 0.069(4) 0.057(2) 0.076(3) 0.015(2) -0.012(3) -0.004(2)
O5 0.108(4) 0.071(3) 0.055(3) 0.007(2) -0.023(3) -0.024(3)
C30A 0.083(6) 0.044(4) 0.051(5) 0.004(3) 0.012(4) -0.002(3)
N4 0.095(6) 0.052(4) 0.134(6) 0.005(3) 0.017(4) 0.001(4)
N5 0.084(6) 0.057(5) 0.136(6) 0.007(4) 0.024(4) 0.009(4)
C31 0.086(8) 0.067(4) 0.043(5) 0.001(3) -0.001(5) 0.016(4)
C32 0.067(6) 0.081(4) 0.032(4) -0.007(3) 0.001(4) 0.013(4)
C33 0.057(6) 0.076(4) 0.042(4) -0.003(3) -0.014(4) 0.006(4)
C34 0.071(6) 0.080(4) 0.025(4) -0.001(3) -0.003(4) 0.011(4)
C35 0.087(6) 0.060(4) 0.026(4) 0.001(3) -0.008(4) 0.006(4)
C36 0.074(7) 0.096(5) 0.033(4) 0.006(3) -0.013(4) 0.006(4)
C37 0.051(5) 0.090(4) 0.049(4) 0.005(3) -0.005(4) -0.003(3)
C38 0.076(6) 0.105(5) 0.067(4) 0.019(4) -0.017(4) -0.001(4)
C39 0.084(7) 0.152(6) 0.057(5) 0.029(4) -0.028(4) 0.003(5)
C40 0.078(5) 0.060(4) 0.048(4) 0.007(4) -0.011(3) -0.003(3)
C41 0.171(9) 0.098(6) 0.040(5) -0.005(4) -0.014(5) 0.018(5)
C42 0.161(9) 0.084(5) 0.064(6) 0.004(4) -0.015(5) 0.013(5)
C43 0.077(7) 0.084(4) 0.030(4) -0.006(3) -0.020(4) 0.011(4)
C44 0.052(6) 0.094(5) 0.048(5) 0.012(3) -0.012(4) 0.005(3)
C45 0.070(6) 0.115(5) 0.035(4) 0.010(3) 0.003(4) 0.009(4)
C46 0.065(6) 0.072(4) 0.057(5) -0.005(3) -0.008(4) -0.004(4)
C47 0.064(6) 0.110(5) 0.049(5) -0.005(4) -0.020(4) -0.008(4)
C48 0.079(7) 0.127(6) 0.039(5) 0.004(4) -0.012(4) 0.013(4)
C49 0.094(7) 0.146(6) 0.057(5) 0.017(4) -0.026(4) -0.004(5)
C50 0.077(7) 0.270(11) 0.059(5) 0.001(6) -0.002(5) 0.021(6)
C51 0.136(9) 0.070(4) 0.039(5) 0.000(4) -0.030(5) 0.003(5)
N2 0.088(4) 0.061(4) 0.040(4) -0.004(3) -0.011(3) 0.005(3)
N3 0.096(5) 0.063(3) 0.043(4) -0.004(3) -0.007(3) 0.001(3)
O8 0.082(4) 0.108(3) 0.050(3) 0.015(3) -0.007(3) 0.005(3)
O9 0.104(5) 0.116(4) 0.045(3) 0.000(2) -0.033(3) 0.005(3)
O7 0.075(4) 0.100(3) 0.045(3) 0.019(2) -0.020(3) -0.002(2)
O10 0.123(5) 0.173(5) 0.039(3) 0.009(3) -0.014(3) -0.037(4)

loop_
_atom_type_symbol
_atom_type_description
_atom_type_scat_dispersion_real
_atom_type_scat_dispersion_imag
_atom_type_scat_source
C C 0.0033 0.0016 'International Tables Vol C Tables 4.2.6.8 and 6.1.1.4'
H H 0.0000 0.0000 'International Tables Vol C Tables 4.2.6.8 and 6.1.1.4'
N N 0.0061 0.0033 'International Tables Vol C Tables 4.2.6.8 and 6.1.1.4'
O O 0.0106 0.0060 'International Tables Vol C Tables 4.2.6.8 and 6.1.1.4'
Zn Zn 0.2839 1.4301 'International Tables Vol C Tables 4.2.6.8 and 6.1.1.4'

loop_
_geom_angle_atom_site_label_1
_geom_angle_atom_site_label_2
_geom_angle_atom_site_label_3
_geom_angle
_geom_angle_site_symmetry_1
_geom_angle_site_symmetry_3
O7 Zn1 O6 131.20(19) . .
O7 Zn1 O4 102.58(17) . .
O6 Zn1 O4 110.35(17) . .
O7 Zn1 O2 93.79(19) . .
O6 Zn1 O2 98.84(17) . .
O4 Zn1 O2 120.88(18) . .
O9 Zn2 O1 117.7(2) . .
O9 Zn2 O3 102.49(19) . .
O1 Zn2 O3 115.88(19) . .
O9 Zn2 O5 101.5(2) . .
O1 Zn2 O5 108.96(19) . .
O3 Zn2 O5 109.16(19) . .
O1 C1 O2 122.2(6) . .
O1 C1 C2 119.3(6) . .
O2 C1 C2 118.4(6) . .
C1 O2 Zn1 143.7(4) . .
C1 O1 Zn2 126.9(4) . .
C3 C2 C7 117.4(6) . .
C3 C2 C1 121.8(6) . .
C7 C2 C1 120.8(6) . .
C2 C3 C4 123.7(6) . .
C3 C4 C5 114.3(6) . .
C3 C4 C8 122.2(6) . .
C5 C4 C8 123.5(7) . .
C6 C5 C4 126.9(6) . .
C6 C5 N1 116.5(6) . .
C4 C5 N1 116.6(6) . .
C7 C6 C5 114.6(6) . .
C7 C6 C9 121.3(6) . .
C5 C6 C9 124.0(6) . .
C6 C7 C2 123.0(6) . .
N1 C10 N1 109.6(8) 2_455 .
C11 C11 N1 107.0(3) 2_455 .
C10 N1 C11 108.2(6) . .
C10 N1 C5 123.4(5) . .
C11 N1 C5 128.4(5) . .
O3 C12 O4 125.3(6) . .
O3 C12 C13 118.4(6) . .
O4 C12 C13 116.2(6) . .
C12 O4 Zn1 137.4(4) . .
C12 O3 Zn2 131.4(4) . .
C14A C13 C17 119.7(6) . .
C14A C13 C12 120.7(6) . .
C17 C13 C12 119.4(6) . .
C15 C14 C14A 115.3(6) . .
C15 C14 C18 125.5(7) . .
C14A C14 C18 119.2(7) . .
C13 C14A C14 121.5(6) . .
C14 C15 C16 126.9(6) . .
C14 C15 N4 116.2(7) . .
C16 C15 N4 116.8(7) . .
C15 C16 C17 114.4(6) . .
C15 C16 C19 122.2(7) . .
C17 C16 C19 123.2(7) . .
C13 C17 C16 122.0(6) . .
N5 C20 N4 107.4(7) . .
C22 C21 N4 103.9(8) . .
N5 C22 C21 111.1(8) . .
C24 C23 C28 124.4(6) . .
C24 C23 N5 118.7(7) . .
C28 C23 N5 116.9(7) . .
C23 C24 C25 116.1(6) . .
C23 C24 C29 122.6(7) . .
C25 C24 C29 121.2(7) . .
C24 C25 C26 123.0(6) . .
C25 C26 C27 117.9(6) . .
C25 C26 C30A 120.8(6) . 1_545
C27 C26 C30A 121.3(6) . 1_545
C28 C27 C26 122.0(6) . .
C27 C28 C23 116.5(7) . .
C27 C28 C30 121.3(7) . .
C23 C28 C30 122.3(6) . .
C30A O6 Zn1 123.9(4) . .
C30A O5 Zn2 144.1(4) . .
O5 C30A O6 125.0(5) . .
O5 C30A C26 117.5(6) . 1_565
O6 C30A C26 117.5(6) . 1_565
C20 N4 C21 110.0(6) . .
C20 N4 C15 121.6(8) . .
C21 N4 C15 128.3(7) . .
C20 N5 C22 107.5(6) . .
C20 N5 C23 125.2(8) . .
C22 N5 C23 127.3(8) . .
O8 C31 O7 124.3(6) . .
O8 C31 C32 119.8(7) . .
O7 C31 C32 115.9(7) . .
C33 C32 C37 119.8(6) . .
C33 C32 C31 120.6(7) . .
C37 C32 C31 119.6(7) . .
C32 C33 C34 122.4(6) . .
C33 C34 C35 116.4(6) . .
C33 C34 C38 121.3(6) . .
C35 C34 C38 122.3(5) . .
C36 C35 C34 123.5(6) . .
C36 C35 N2 118.3(6) . .
C34 C35 N2 118.1(6) . .
C35 C36 C37 118.2(6) . .
C35 C36 C39 123.8(6) . .
C37 C36 C39 118.0(7) . .
C36 C37 C32 119.6(6) . .
N3 C40 N2 109.3(5) . .
C42 C41 N2 106.4(6) . .
C41 C42 N3 109.1(6) . .
C44 C43 C48 125.5(6) . .
C44 C43 N3 118.7(6) . .
C48 C43 N3 115.7(7) . .
C43 C44 C45 116.0(6) . .
C43 C44 C49 123.6(6) . .
C45 C44 C49 120.4(7) . .
C46 C45 C44 121.1(7) 4_666 .
C45 C46 C47 120.2(6) 4_565 .
C45 C46 C51 118.4(7) 4_565 .
C47 C46 C51 121.4(7) . .
C48 C47 C46 120.6(7) 4_565 .
C43 C48 C47 116.4(7) . 4_666
C43 C48 C50 123.4(6) . .
C47 C48 C50 120.2(7) 4_666 .
O10 C51 O9 124.8(6) . .
O10 C51 C46 122.2(9) . .
O9 C51 C46 113.0(8) . .
C40 N2 C41 108.0(5) . .
C40 N2 C35 127.1(5) . .
C41 N2 C35 124.4(5) . .
C40 N3 C42 107.2(5) . .
C40 N3 C43 125.9(5) . .
C42 N3 C43 125.9(5) . .
C51 O9 Zn2 118.5(5) . .
C31 O7 Zn1 121.7(5) . .

loop_
_geom_bond_atom_site_label_1
_geom_bond_atom_site_label_2
_geom_bond_distance
_geom_bond_site_symmetry_2
Zn1 O7 1.881(4) .
Zn1 O6 1.919(4) .
Zn1 O4 1.938(4) .
Zn1 O2 1.970(5) .
Zn2 O9 1.897(4) .
Zn2 O1 1.924(4) .
Zn2 O3 1.936(4) .
Zn2 O5 1.958(4) .
C1 O1 1.257(7) .
C1 O2 1.256(7) .
C1 C2 1.448(8) .
C2 C3 1.375(8) .
C2 C7 1.422(8) .
C3 C4 1.390(8) .
C4 C5 1.395(8) .
C4 C8 1.494(9) .
C5 C6 1.390(8) .
C5 N1 1.450(7) .
C6 C7 1.377(8) .
C6 C9 1.500(8) .
C10 N1 1.330(6) 2_455
C10 N1 1.330(6) .
C11 C11 1.373(12) 2_455
C11 N1 1.371(7) .
C12 O3 1.246(7) .
C12 O4 1.268(7) .
C12 C13 1.504(8) .
C13 C14A 1.375(8) .
C13 C17 1.373(8) .
C14 C15 1.371(9) .
C14 C14A 1.394(8) .
C14 C18 1.520(9) .
C15 C16 1.373(9) .
C15 N4 1.508(8) .
C16 C17 1.401(8) .
C16 C19 1.499(9) .
C20 N5 1.329(8) .
C20 N4 1.352(8) .
C21 C22 1.351(9) .
C21 N4 1.361(9) .
C22 N5 1.335(10) .
C23 C24 1.369(9) .
C23 C28 1.378(9) .
C23 N5 1.443(8) .
C24 C25 1.370(8) .
C24 C29 1.500(9) .
C25 C26 1.373(8) .
C26 C27 1.382(8) .
C26 C30A 1.495(8) 1_545
C27 C28 1.374(8) .
C28 C30 1.530(10) .
O6 C30A 1.268(7) .
O5 C30A 1.257(7) .
C30A C26 1.495(8) 1_565
C31 O8 1.254(8) .
C31 O7 1.262(8) .
C31 C32 1.522(8) .
C32 C33 1.356(8) .
C32 C37 1.399(8) .
C33 C34 1.375(8) .
C34 C35 1.392(8) .
C34 C38 1.506(8) .
C35 C36 1.366(8) .
C35 N2 1.435(7) .
C36 C37 1.383(8) .
C36 C39 1.508(9) .
C40 N3 1.319(6) .
C40 N2 1.331(7) .
C41 C42 1.328(8) .
C41 N2 1.374(7) .
C42 N3 1.365(7) .
C43 C44 1.367(8) .
C43 C48 1.373(9) .
C43 N3 1.459(7) .
C44 C45 1.406(8) .
C44 C49 1.540(9) .
C45 C46 1.350(8) 4_666
C46 C45 1.350(8) 4_565
C46 C47 1.400(8) .
C46 C51 1.509(9) .
C47 C48 1.380(8) 4_565
C48 C47 1.380(8) 4_666
C48 C50 1.505(9) .
C51 O10 1.225(9) .
C51 O9 1.316(9) .

loop_
_platon_squeeze_void_nr
_platon_squeeze_void_average_x
_platon_squeeze_void_average_y
_platon_squeeze_void_average_z
_platon_squeeze_void_volume
_platon_squeeze_void_count_electrons
_platon_squeeze_void_content
1 -0.052 0.000 -0.003 4079 810 ' '
